data_2233699
loop_
_publ_author_name
'Peulecke, Normen'
'M\"uller, Bernd H.'
'Spannenberg, Anke'
'Rosenthal, Uwe'

_publ_section_title
;
 Tetracarbonyl[bis(diphenylphosphanyl)tetramethyldisiloxane-\k^2^<i>P</i>,<i>P</i>']chromium(0)
;
_journal_coeditor_code YK2038
_journal_issue 2
_journal_name_full 'Acta Crystallographica Section E'
_journal_page_first m119
_journal_paper_doi 10.1107/S1600536812000219
_journal_volume 68
_journal_year 2012
_chemical_formula_iupac '[Cr (C28 H32 O P2 Si2) (C O)4]'
_chemical_formula_moiety 'C32 H32 Cr O5 P2 Si2'
_chemical_formula_sum 'C32 H32 Cr O5 P2 Si2'
_chemical_formula_weight 666.70
_chemical_name_systematic
;
Tetracarbonyl[bis(diphenylphosphanyl)tetramethyldisiloxane-
\k^2^<i>P</i>,<i>P</i>']chromium(0)
;
_space_group_IT_number 9
_symmetry_cell_setting monoclinic
_symmetry_space_group_name_Hall 'C -2yc'
_symmetry_space_group_name_H-M 'C 1 c 1'
_atom_sites_solution_hydrogens geom
_atom_sites_solution_primary direct
_atom_sites_solution_secondary difmap
_audit_creation_method SHELXL-97
_cell_angle_alpha 90.00
_cell_angle_beta 95.200(4)
_cell_angle_gamma 90.00
_cell_formula_units_Z 4
_cell_length_a 9.2722(5)
_cell_length_b 21.4148(15)
_cell_length_c 16.5695(8)
_cell_measurement_reflns_used 4413
_cell_measurement_temperature 150(2)
_cell_measurement_theta_max 28.28
_cell_measurement_theta_min 1.87
_cell_volume 3276.5(3)
_computing_cell_refinement 'X-AREA (Stoe & Cie, 2005'
_computing_data_collection 'X-AREA (Stoe & Cie, 2005)'
_computing_data_reduction 'X-AREA (Stoe & Cie, 2005'
_computing_molecular_graphics 'XP in SHELXTL (Sheldrick, 2008)'
_computing_publication_material 'SHELXL97 (Sheldrick, 2008)'
_computing_structure_refinement 'SHELXL97 (Sheldrick, 2008)'
_computing_structure_solution 'SHELXS97 (Sheldrick, 2008)'
_diffrn_ambient_temperature 150(2)
_diffrn_measured_fraction_theta_full 1.000
_diffrn_measured_fraction_theta_max 1.000
_diffrn_measurement_device_type 'Stoe IPDS II'
_diffrn_measurement_method \w
_diffrn_radiation_monochromator graphite
_diffrn_radiation_source 'fine-focus sealed tube'
_diffrn_radiation_type MoK\a
_diffrn_radiation_wavelength 0.71073
_diffrn_reflns_av_R_equivalents 0.0714
_diffrn_reflns_av_sigmaI/netI 0.0954
_diffrn_reflns_limit_h_max 11
_diffrn_reflns_limit_h_min -11
_diffrn_reflns_limit_k_max 25
_diffrn_reflns_limit_k_min -25
_diffrn_reflns_limit_l_max 19
_diffrn_reflns_limit_l_min -19
_diffrn_reflns_number 21143
_diffrn_reflns_theta_full 25.25
_diffrn_reflns_theta_max 25.25
_diffrn_reflns_theta_min 1.90
_exptl_absorpt_coefficient_mu 0.558
_exptl_absorpt_correction_T_max 0.9523
_exptl_absorpt_correction_T_min 0.8295
_exptl_absorpt_correction_type numerical
_exptl_absorpt_process_details '(X-SHAPE and X-RED32; Stoe & Cie, 2005)'
_exptl_crystal_colour yellow
_exptl_crystal_density_diffrn 1.352
_exptl_crystal_density_method 'not measured'
_exptl_crystal_description prism
_exptl_crystal_F_000 1384
_exptl_crystal_size_max 0.30
_exptl_crystal_size_mid 0.21
_exptl_crystal_size_min 0.12
_refine_diff_density_max 0.320
_refine_diff_density_min -0.202
_refine_ls_abs_structure_details 'Flack (1983), <b>2799 Friedel pairs</b>'
_refine_ls_abs_structure_Flack -0.021(19)
_refine_ls_extinction_method none
_refine_ls_goodness_of_fit_ref 0.786
_refine_ls_hydrogen_treatment constr
_refine_ls_matrix_type full
_refine_ls_number_parameters 335
_refine_ls_number_reflns 5756
_refine_ls_number_restraints 2
_refine_ls_restrained_S_all 0.786
_refine_ls_R_factor_all 0.0533
_refine_ls_R_factor_gt 0.0347
_refine_ls_shift/su_max 0.000
_refine_ls_shift/su_mean 0.000
_refine_ls_structure_factor_coef Fsqd
_refine_ls_weighting_details 'calc w=1/[\s^2^(Fo^2^)+(0.0178P)^2^+0.0000P] where P=(Fo^2^+2Fc^2^)/3'
_refine_ls_weighting_scheme calc
_refine_ls_wR_factor_gt 0.0564
_refine_ls_wR_factor_ref 0.0593
_reflns_number_gt 4303
_reflns_number_total 5756
_reflns_threshold_expression I>2sigma(I)
_cod_data_source_file yk2038.cif
_cod_data_source_block I
_cod_original_sg_symbol_H-M 'C c'
_cod_database_code 2233699
_cod_database_fobs_code 2233699

loop_
_symmetry_equiv_pos_as_xyz
'x, y, z'
'x, -y, z+1/2'
'x+1/2, y+1/2, z'
'x+1/2, -y+1/2, z+1/2'

loop_
_atom_site_type_symbol
_atom_site_label
_atom_site_fract_x
_atom_site_fract_y
_atom_site_fract_z
_atom_site_U_iso_or_equiv
_atom_site_adp_type
_atom_site_calc_flag
_atom_site_refinement_flags
_atom_site_occupancy
_atom_site_symmetry_multiplicity
C C1 0.7971(2) 0.47102(10) 0.89997(14) 0.0260(8) Uani d G 1 1
C C2 0.9455(2) 0.46252(10) 0.91594(14) 0.0323(9) Uani d G 1 1
H H2 0.9816 0.4315 0.9534 0.039 Uiso calc R 1 1
C C3 1.04124(19) 0.49949(13) 0.87708(16) 0.0404(11) Uani d G 1 1
H H3 1.1427 0.4937 0.8880 0.048 Uiso calc R 1 1
C C4 0.9885(3) 0.54495(12) 0.82225(15) 0.0464(12) Uani d G 1 1
H H4 1.0539 0.5702 0.7957 0.056 Uiso calc R 1 1
C C5 0.8400(3) 0.55345(11) 0.80628(14) 0.0445(11) Uani d G 1 1
H H5 0.8039 0.5845 0.7688 0.053 Uiso calc R 1 1
C C6 0.7443(2) 0.51649(12) 0.84514(15) 0.0358(10) Uani d G 1 1
H H6 0.6428 0.5223 0.8342 0.043 Uiso calc R 1 1
C C7 0.5653(2) 0.48049(10) 1.00308(14) 0.0284(9) Uani d G 1 1
C C8 0.6274(2) 0.53733(11) 1.02723(14) 0.0339(9) Uani d G 1 1
H H8 0.7233 0.5468 1.0154 0.041 Uiso calc R 1 1
C C9 0.5493(3) 0.58024(9) 1.06870(15) 0.0424(10) Uani d G 1 1
H H9 0.5917 0.6191 1.0852 0.051 Uiso calc R 1 1
C C10 0.4089(3) 0.56631(11) 1.08601(15) 0.0433(12) Uani d G 1 1
H H10 0.3555 0.5956 1.1144 0.052 Uiso calc R 1 1
C C11 0.3468(2) 0.50947(13) 1.06186(16) 0.0407(11) Uani d G 1 1
H H11 0.2509 0.4999 1.0737 0.049 Uiso calc R 1 1
C C12 0.4249(2) 0.46656(10) 1.02039(16) 0.0330(9) Uani d G 1 1
H H12 0.3825 0.4277 1.0039 0.040 Uiso calc R 1 1
C C13 0.6284(4) 0.36230(18) 0.7687(2) 0.0311(9) Uani d . 1 1
H H13A 0.5700 0.3395 0.7261 0.047 Uiso calc R 1 1
H H13B 0.6998 0.3340 0.7963 0.047 Uiso calc R 1 1
H H13C 0.6784 0.3969 0.7445 0.047 Uiso calc R 1 1
C C14 0.3937(4) 0.45715(19) 0.7988(2) 0.0378(10) Uani d . 1 1
H H14A 0.3678 0.4848 0.8424 0.057 Uiso calc R 1 1
H H14B 0.3055 0.4396 0.7706 0.057 Uiso calc R 1 1
H H14C 0.4463 0.4810 0.7604 0.057 Uiso calc R 1 1
C C15 0.2877(4) 0.3024(2) 1.0248(3) 0.0391(10) Uani d . 1 1
H H15A 0.2035 0.3285 1.0080 0.059 Uiso calc R 1 1
H H15B 0.3546 0.3257 1.0628 0.059 Uiso calc R 1 1
H H15C 0.2557 0.2645 1.0512 0.059 Uiso calc R 1 1
C C16 0.2766(4) 0.2188(2) 0.8767(3) 0.0420(11) Uani d . 1 1
H H16A 0.3063 0.2172 0.8215 0.063 Uiso calc R 1 1
H H16B 0.1730 0.2283 0.8748 0.063 Uiso calc R 1 1
H H16C 0.2956 0.1784 0.9033 0.063 Uiso calc R 1 1
C C17 0.5663(3) 0.19242(10) 1.05885(13) 0.0303(9) Uani d G 1 1
C C18 0.5334(3) 0.13181(12) 1.03342(11) 0.0312(9) Uani d G 1 1
H H18 0.5345 0.1210 0.9779 0.037 Uiso calc R 1 1
C C19 0.4989(3) 0.08701(9) 1.08926(16) 0.0406(11) Uani d G 1 1
H H19 0.4764 0.0456 1.0719 0.049 Uiso calc R 1 1
C C20 0.4973(3) 0.10283(12) 1.17053(14) 0.0457(11) Uani d G 1 1
H H20 0.4737 0.0722 1.2087 0.055 Uiso calc R 1 1
C C21 0.5302(3) 0.16344(14) 1.19597(11) 0.0542(12) Uani d G 1 1
H H21 0.5291 0.1742 1.2515 0.065 Uiso calc R 1 1
C C22 0.5646(3) 0.20824(10) 1.14013(15) 0.0443(11) Uani d G 1 1
H H22 0.5871 0.2497 1.1575 0.053 Uiso calc R 1 1
C C23 0.6851(2) 0.20647(11) 0.90486(12) 0.0255(9) Uani d G 1 1
C C24 0.8044(2) 0.16907(12) 0.92776(11) 0.0345(9) Uani d G 1 1
H H24 0.8388 0.1655 0.9833 0.041 Uiso calc R 1 1
C C25 0.8732(2) 0.13685(11) 0.86935(16) 0.0436(11) Uani d G 1 1
H H25 0.9547 0.1113 0.8850 0.052 Uiso calc R 1 1
C C26 0.8228(3) 0.14204(12) 0.78803(14) 0.0438(11) Uani d G 1 1
H H26 0.8698 0.1200 0.7481 0.053 Uiso calc R 1 1
C C27 0.7035(3) 0.17944(12) 0.76513(10) 0.0371(10) Uani d G 1 1
H H27 0.6691 0.1830 0.7096 0.045 Uiso calc R 1 1
C C28 0.6347(2) 0.21165(11) 0.82354(13) 0.0310(9) Uani d G 1 1
H H28 0.5532 0.2372 0.8079 0.037 Uiso calc R 1 1
C C29 0.9060(4) 0.39081(19) 1.0826(2) 0.0300(9) Uani d . 1 1
C C30 0.8865(4) 0.31736(18) 0.9509(2) 0.0273(9) Uani d . 1 1
C C31 0.8607(4) 0.27757(19) 1.0996(2) 0.0337(9) Uani d . 1 1
C C32 0.6494(4) 0.36119(18) 1.1135(2) 0.0284(9) Uani d . 1 1
Cr Cr1 0.76936(6) 0.33701(3) 1.03423(4) 0.02284(14) Uani d . 1 1
O O1 0.4032(2) 0.34064(12) 0.87633(15) 0.0311(6) Uani d . 1 1
O O2 0.9939(3) 0.42194(14) 1.11716(16) 0.0440(8) Uani d . 1 1
O O3 0.9613(3) 0.30592(13) 0.90084(16) 0.0384(7) Uani d . 1 1
O O4 0.9272(3) 0.24106(14) 1.14056(18) 0.0548(9) Uani d . 1 1
O O5 0.5824(3) 0.37908(14) 1.16462(17) 0.0469(8) Uani d . 1 1
P P1 0.66695(9) 0.42154(5) 0.95043(6) 0.0236(2) Uani d . 1 1
P P2 0.60852(10) 0.25311(5) 0.98419(6) 0.0247(2) Uani d . 1 1
Si Si1 0.50981(10) 0.39322(5) 0.84235(6) 0.0283(3) Uani d . 1 1
Si Si2 0.38082(10) 0.28057(5) 0.93478(6) 0.0288(3) Uani d . 1 1

loop_
_atom_site_aniso_label
_atom_site_aniso_U_11
_atom_site_aniso_U_22
_atom_site_aniso_U_33
_atom_site_aniso_U_12
_atom_site_aniso_U_13
_atom_site_aniso_U_23
C1 0.038(2) 0.021(2) 0.019(2) 0.0002(17) 0.0021(16) -0.0045(16)
C2 0.036(2) 0.035(3) 0.026(2) -0.0021(19) 0.0065(17) 0.0034(19)
C3 0.038(2) 0.049(3) 0.035(3) -0.009(2) 0.0054(19) -0.002(2)
C4 0.069(3) 0.043(3) 0.029(2) -0.021(2) 0.015(2) 0.004(2)
C5 0.063(3) 0.033(3) 0.036(3) -0.004(2) -0.003(2) 0.007(2)
C6 0.044(2) 0.030(2) 0.032(2) 0.003(2) -0.0028(19) 0.0019(19)
C7 0.033(2) 0.031(2) 0.020(2) 0.0103(18) -0.0037(16) 0.0010(17)
C8 0.038(2) 0.035(2) 0.027(2) 0.0046(19) -0.0038(17) -0.0067(19)
C9 0.056(3) 0.041(3) 0.029(2) 0.009(2) -0.004(2) -0.012(2)
C10 0.059(3) 0.051(3) 0.019(2) 0.029(2) -0.001(2) -0.003(2)
C11 0.040(2) 0.051(3) 0.031(2) 0.010(2) 0.0019(19) -0.003(2)
C12 0.036(2) 0.032(2) 0.032(2) 0.0053(18) 0.0060(18) -0.0047(19)
C13 0.037(2) 0.034(2) 0.021(2) 0.0009(18) -0.0046(17) 0.0011(17)
C14 0.032(2) 0.043(3) 0.036(2) 0.0092(19) -0.0067(18) 0.001(2)
C15 0.027(2) 0.048(3) 0.043(3) -0.003(2) 0.0073(18) -0.009(2)
C16 0.028(2) 0.043(3) 0.055(3) -0.004(2) 0.0000(19) -0.012(2)
C17 0.027(2) 0.032(2) 0.031(2) -0.0007(18) 0.0014(17) 0.0025(18)
C18 0.030(2) 0.034(2) 0.029(2) -0.0039(18) 0.0021(17) 0.0017(18)
C19 0.034(2) 0.041(3) 0.047(3) -0.004(2) 0.0019(19) 0.011(2)
C20 0.041(2) 0.051(3) 0.045(3) -0.014(2) 0.006(2) 0.018(2)
C21 0.074(3) 0.057(3) 0.033(3) -0.012(3) 0.014(2) 0.005(2)
C22 0.061(3) 0.041(3) 0.032(3) -0.012(2) 0.011(2) -0.001(2)
C23 0.026(2) 0.022(2) 0.029(2) -0.0021(16) 0.0024(16) -0.0007(16)
C24 0.038(2) 0.032(2) 0.034(2) 0.0066(19) 0.0033(17) -0.0038(19)
C25 0.039(2) 0.040(3) 0.052(3) 0.010(2) 0.009(2) -0.004(2)
C26 0.049(3) 0.039(3) 0.047(3) -0.004(2) 0.024(2) -0.012(2)
C27 0.046(2) 0.038(3) 0.028(2) -0.002(2) 0.0095(19) -0.0052(19)
C28 0.035(2) 0.031(2) 0.027(2) -0.0007(18) 0.0044(17) 0.0023(18)
C29 0.035(2) 0.032(2) 0.023(2) 0.004(2) 0.0045(17) 0.0058(18)
C30 0.025(2) 0.026(2) 0.030(2) 0.0028(17) -0.0065(18) 0.0000(18)
C31 0.042(2) 0.032(2) 0.026(2) -0.003(2) -0.0026(18) -0.001(2)
C32 0.032(2) 0.027(2) 0.025(2) -0.0029(19) -0.0030(19) 0.0018(18)
Cr1 0.0245(3) 0.0260(3) 0.0177(3) 0.0008(3) 0.0004(2) 0.0006(3)
O1 0.0225(13) 0.0387(16) 0.0310(15) 0.0027(13) -0.0036(11) -0.0031(13)
O2 0.0440(17) 0.0467(19) 0.0393(18) -0.0202(15) -0.0076(14) -0.0015(15)
O3 0.0333(15) 0.0500(19) 0.0332(17) 0.0070(13) 0.0097(13) -0.0023(14)
O4 0.066(2) 0.047(2) 0.047(2) 0.0058(16) -0.0199(16) 0.0163(16)
O5 0.0479(18) 0.067(2) 0.0275(17) 0.0013(16) 0.0121(14) -0.0112(16)
P1 0.0252(5) 0.0252(5) 0.0201(5) 0.0034(5) 0.0005(4) -0.0011(4)
P2 0.0271(5) 0.0257(5) 0.0213(5) -0.0002(5) 0.0032(4) -0.0007(4)
Si1 0.0296(6) 0.0309(6) 0.0234(6) 0.0046(5) -0.0030(5) -0.0015(5)
Si2 0.0241(5) 0.0326(6) 0.0298(6) 0.0001(5) 0.0023(5) -0.0048(5)

loop_
_atom_type_symbol
_atom_type_description
_atom_type_scat_dispersion_real
_atom_type_scat_dispersion_imag
_atom_type_scat_source
C C 0.0033 0.0016 'International Tables Vol C Tables 4.2.6.8 and 6.1.1.4'
H H 0.0000 0.0000 'International Tables Vol C Tables 4.2.6.8 and 6.1.1.4'
O O 0.0106 0.0060 'International Tables Vol C Tables 4.2.6.8 and 6.1.1.4'
Si Si 0.0817 0.0704 'International Tables Vol C Tables 4.2.6.8 and 6.1.1.4'
P P 0.1023 0.0942 'International Tables Vol C Tables 4.2.6.8 and 6.1.1.4'
Cr Cr 0.3209 0.6236 'International Tables Vol C Tables 4.2.6.8 and 6.1.1.4'

loop_
_geom_angle_atom_site_label_1
_geom_angle_atom_site_label_2
_geom_angle_atom_site_label_3
_geom_angle
C2 C1 C6 120.0
C2 C1 P1 120.76(14)
C6 C1 P1 119.24(14)
C1 C2 C3 120.0
C1 C2 H2 120.0
C3 C2 H2 120.0
C4 C3 C2 120.0
C4 C3 H3 120.0
C2 C3 H3 120.0
C3 C4 C5 120.0
C3 C4 H4 120.0
C5 C4 H4 120.0
C6 C5 C4 120.0
C6 C5 H5 120.0
C4 C5 H5 120.0
C5 C6 C1 120.0
C5 C6 H6 120.0
C1 C6 H6 120.0
C8 C7 C12 120.0
C8 C7 P1 121.32(14)
C12 C7 P1 118.66(14)
C7 C8 C9 120.0
C7 C8 H8 120.0
C9 C8 H8 120.0
C10 C9 C8 120.0
C10 C9 H9 120.0
C8 C9 H9 120.0
C9 C10 C11 120.0
C9 C10 H10 120.0
C11 C10 H10 120.0
C12 C11 C10 120.0
C12 C11 H11 120.0
C10 C11 H11 120.0
C11 C12 C7 120.0
C11 C12 H12 120.0
C7 C12 H12 120.0
Si1 C13 H13A 109.5
Si1 C13 H13B 109.5
H13A C13 H13B 109.5
Si1 C13 H13C 109.5
H13A C13 H13C 109.5
H13B C13 H13C 109.5
Si1 C14 H14A 109.5
Si1 C14 H14B 109.5
H14A C14 H14B 109.5
Si1 C14 H14C 109.5
H14A C14 H14C 109.5
H14B C14 H14C 109.5
Si2 C15 H15A 109.5
Si2 C15 H15B 109.5
H15A C15 H15B 109.5
Si2 C15 H15C 109.5
H15A C15 H15C 109.5
H15B C15 H15C 109.5
Si2 C16 H16A 109.5
Si2 C16 H16B 109.5
H16A C16 H16B 109.5
Si2 C16 H16C 109.5
H16A C16 H16C 109.5
H16B C16 H16C 109.5
C18 C17 C22 120.0
C18 C17 P2 120.29(14)
C22 C17 P2 119.69(14)
C19 C18 C17 120.0
C19 C18 H18 120.0
C17 C18 H18 120.0
C18 C19 C20 120.0
C18 C19 H19 120.0
C20 C19 H19 120.0
C21 C20 C19 120.0
C21 C20 H20 120.0
C19 C20 H20 120.0
C20 C21 C22 120.0
C20 C21 H21 120.0
C22 C21 H21 120.0
C21 C22 C17 120.0
C21 C22 H22 120.0
C17 C22 H22 120.0
C24 C23 C28 120.0
C24 C23 P2 117.76(13)
C28 C23 P2 122.03(13)
C23 C24 C25 120.0
C23 C24 H24 120.0
C25 C24 H24 120.0
C24 C25 C26 120.0
C24 C25 H25 120.0
C26 C25 H25 120.0
C27 C26 C25 120.0
C27 C26 H26 120.0
C25 C26 H26 120.0
C26 C27 C28 120.0
C26 C27 H27 120.0
C28 C27 H27 120.0
C27 C28 C23 120.0
C27 C28 H28 120.0
C23 C28 H28 120.0
O2 C29 Cr1 175.5(3)
O3 C30 Cr1 178.3(3)
O4 C31 Cr1 175.9(4)
O5 C32 Cr1 175.3(3)
C31 Cr1 C29 85.09(17)
C31 Cr1 C32 92.86(17)
C29 Cr1 C32 87.19(16)
C31 Cr1 C30 90.68(17)
C29 Cr1 C30 92.24(16)
C32 Cr1 C30 176.35(18)
C31 Cr1 P1 174.94(13)
C29 Cr1 P1 90.02(12)
C32 Cr1 P1 88.19(12)
C30 Cr1 P1 88.20(12)
C31 Cr1 P2 85.67(13)
C29 Cr1 P2 170.75(12)
C32 Cr1 P2 93.36(12)
C30 Cr1 P2 87.78(12)
P1 Cr1 P2 99.22(4)
Si1 O1 Si2 149.42(16)
C7 P1 C1 101.72(12)
C7 P1 Si1 103.63(9)
C1 P1 Si1 101.09(9)
C7 P1 Cr1 115.56(9)
C1 P1 Cr1 116.54(8)
Si1 P1 Cr1 116.09(5)
C23 P2 C17 102.33(12)
C23 P2 Si2 106.78(9)
C17 P2 Si2 100.11(9)
C23 P2 Cr1 112.29(9)
C17 P2 Cr1 116.68(9)
Si2 P2 Cr1 116.92(5)
O1 Si1 C13 113.43(16)
O1 Si1 C14 107.24(16)
C13 Si1 C14 111.74(18)
O1 Si1 P1 106.01(10)
C13 Si1 P1 103.80(12)
C14 Si1 P1 114.63(14)
O1 Si2 C15 111.88(17)
O1 Si2 C16 110.00(17)
C15 Si2 C16 109.82(19)
O1 Si2 P2 104.67(10)
C15 Si2 P2 105.15(14)
C16 Si2 P2 115.21(14)

loop_
_geom_bond_atom_site_label_1
_geom_bond_atom_site_label_2
_geom_bond_distance
C1 C2 1.3900
C1 C6 1.3900
C1 P1 1.860(2)
C2 C3 1.3900
C2 H2 0.9500
C3 C4 1.3900
C3 H3 0.9500
C4 C5 1.3900
C4 H4 0.9500
C5 C6 1.3900
C5 H5 0.9500
C6 H6 0.9500
C7 C8 1.3900
C7 C12 1.3900
C7 P1 1.8419(19)
C8 C9 1.3900
C8 H8 0.9500
C9 C10 1.3900
C9 H9 0.9500
C10 C11 1.3900
C10 H10 0.9500
C11 C12 1.3900
C11 H11 0.9500
C12 H12 0.9500
C13 Si1 1.838(4)
C13 H13A 0.9800
C13 H13B 0.9800
C13 H13C 0.9800
C14 Si1 1.847(4)
C14 H14A 0.9800
C14 H14B 0.9800
C14 H14C 0.9800
C15 Si2 1.849(4)
C15 H15A 0.9800
C15 H15B 0.9800
C15 H15C 0.9800
C16 Si2 1.854(4)
C16 H16A 0.9800
C16 H16B 0.9800
C16 H16C 0.9800
C17 C18 1.3900
C17 C22 1.3900
C17 P2 1.860(2)
C18 C19 1.3900
C18 H18 0.9500
C19 C20 1.3900
C19 H19 0.9500
C20 C21 1.3900
C20 H20 0.9500
C21 C22 1.3900
C21 H21 0.9500
C22 H22 0.9500
C23 C24 1.3900
C23 C28 1.3900
C23 P2 1.8437(19)
C24 C25 1.3900
C24 H24 0.9500
C25 C26 1.3900
C25 H25 0.9500
C26 C27 1.3900
C26 H26 0.9500
C27 C28 1.3900
C27 H27 0.9500
C28 H28 0.9500
C29 O2 1.163(4)
C29 Cr1 1.841(4)
C30 O3 1.155(4)
C30 Cr1 1.881(4)
C31 O4 1.173(4)
C31 Cr1 1.829(4)
C32 O5 1.161(4)
C32 Cr1 1.869(4)
Cr1 P1 2.4223(11)
Cr1 P2 2.4322(11)
O1 Si1 1.632(3)
O1 Si2 1.635(3)
P1 Si1 2.2856(13)
P2 Si2 2.2716(13)
